data_9016892
loop_
_publ_author_name
'Liles, D. C.'
'de Villiers, J. P. R.'

_publ_section_title
;
 Redetermination of structure of 5C pyrrhotite at low
 temperature and at room temperature
 T = 293 K
;
_journal_name_full 'American Mineralogist'
_journal_page_first 257
_journal_page_last 261
_journal_volume 97
_journal_year 2012
_chemical_compound_source 'Silberberg mine, Bodenmais, Germany'
_chemical_formula_sum 'Fe4.51 S5'
_chemical_name_mineral Pyrrhotite
_space_group_IT_number 4
_space_group_name_Hall 'P 2yb'
_space_group_name_H-M_alt 'P 1 21 1'
_symmetry_space_group_name_H-M 'P 1 21 1'
_cell_angle_alpha 90
_cell_angle_beta 119.956
_cell_angle_gamma 90
_cell_length_a 6.8984
_cell_length_b 28.695
_cell_length_c 6.8915
_cell_formula_units_Z 8
_cell_volume 1181.929
_database_code_amcsd 0020729
_diffrn_ambient_temperature 293
_exptl_crystal_density_diffrn 4.633
_cod_data_source_file inputs/fixed/downloads/05/05242.cif
_cod_data_source_block 05242
_cod_database_code 9016892

loop_
_space_group_symop_operation_xyz
x,y,z
-x,1/2+y,-z

loop_
_atom_site_label
_atom_site_fract_x
_atom_site_fract_y
_atom_site_fract_z
_atom_site_occupancy
_atom_site_U_iso_or_equiv
Fe1 0.46730 0.21543 0.74740 1.00000 0.01570
Fe2 -0.00130 -0.09020 0.72990 0.46800 0.01380
Fe3 0.50230 0.11471 0.73780 1.00000 0.01970
Fe4 0.01690 -0.08520 0.27390 1.00000 0.01750
Fe5 -0.01150 0.01159 0.76380 1.00000 0.01790
Fe6 0.52460 0.31557 0.74910 1.00000 0.01830
Fe7 -0.03120 0.01524 0.21480 1.00000 0.01440
Fe8 0.98730 0.31511 0.75940 1.00000 0.01580
Fe9 0.00400 -0.18036 0.77280 0.48400 0.01220
Fe10 -0.47240 0.01479 0.77750 1.00000 0.01520
Fe11 0.47740 -0.08521 0.72860 1.00000 0.01600
Fe12 0.50610 0.01973 0.23550 0.91400 0.01460
Fe13 0.00840 0.11612 0.25380 1.00000 0.01990
Fe14 0.49790 0.21004 0.23220 0.89100 0.01600
Fe15 0.01390 0.21795 0.27670 1.00000 0.01510
Fe16 0.02780 0.21488 0.74640 1.00000 0.01330
Fe17 0.49780 -0.18681 0.74080 1.00000 0.01780
Fe18 -0.00920 0.11418 0.74260 1.00000 0.01760
Fe19 0.49600 0.11400 0.24900 0.28500 0.04600
Fe20 -0.50500 -0.08340 0.25580 1.00000 0.01780
S1 0.33210 -0.02985 0.41570 1.00000 0.00800
S2 0.33280 -0.03387 0.91660 1.00000 0.00790
S3 -0.16170 0.16582 0.41700 1.00000 0.00890
S4 0.16460 -0.13731 0.58160 1.00000 0.00880
S5 -0.17100 -0.04002 0.91600 1.00000 0.00860
S6 -0.17000 -0.03363 0.41490 1.00000 0.00860
S7 0.66950 0.26188 0.58470 1.00000 0.01030
S8 0.33290 0.16174 0.91160 1.00000 0.01040
S9 0.16240 0.06589 0.08050 1.00000 0.00990
S10 0.16500 0.06309 0.58040 1.00000 0.00950
S11 0.33470 0.16595 0.41600 1.00000 0.00980
S12 0.66940 0.26559 0.08430 1.00000 0.00880
S13 0.16900 0.26462 0.08510 1.00000 0.00790
S14 -0.33770 -0.13384 0.08180 1.00000 0.00950
S15 0.16970 0.27155 0.58640 1.00000 0.00720
S16 0.83580 0.16902 0.91610 1.00000 0.00740
S17 0.16500 -0.13208 0.08330 1.00000 0.01010
S18 -0.34160 -0.13414 0.57820 1.00000 0.00840
S19 0.66700 0.06920 0.07990 1.00000 0.01070
S20 0.66520 0.06460 0.58110 1.00000 0.00890

loop_
_cod_related_entry_id
_cod_related_entry_database
_cod_related_entry_code
1 AMCSD 0020729
